data_7117747
loop_
_publ_author_name
'A. J. K. Roth'
'M. Tretbar'
'C. B. W. Stark'

_publ_section_title
;
 Mimicking the active site of aldehyde dehydrogenases: stabilization of
 carbonyl hydrates through hydrogen bonds
;
_journal_name_full Chem.Commun.
_journal_page_first 14175
_journal_paper_doi 10.1039/C5cc02831K
_journal_volume 51
_journal_year 2015
_chemical_formula_moiety 'C2 H3 Cl3 O2, C5 H11 N O2'
_chemical_formula_sum 'C7 H14 Cl3 N O4'
_chemical_formula_weight 282.54
_chemical_melting_point 349.0(10)
_chemical_name_systematic '4-methylmorpholine 4-oxide compound with 2,2,2-trichloroethane-1,1-diol (1:1)'
_space_group_crystal_system monoclinic
_space_group_IT_number 14
_space_group_name_Hall '-P 2yn'
_space_group_name_H-M_alt 'P 1 21/n 1'
_symmetry_space_group_name_Hall '-P 2yn'
_symmetry_space_group_name_H-M 'P 1 21/n 1'
_atom_sites_solution_hydrogens geom
_atom_sites_solution_primary direct
_audit_creation_date 2014-08-18
_audit_creation_method
;
Olex2 1.2
(compiled 2013.09.17 svn.r2790 for OlexSys, GUI svn.r4601)
;
_audit_update_record
;
2015-05-25 deposited with the CCDC.
2015-06-09 downloaded from the CCDC.
;
_cell_angle_alpha 90
_cell_angle_beta 91.68
_cell_angle_gamma 90
_cell_formula_units_Z 8
_cell_length_a 12.6911(2)
_cell_length_b 12.4710(2)
_cell_length_c 14.9357(2)
_cell_measurement_reflns_used 1
_cell_measurement_temperature 100
_cell_measurement_theta_max 1
_cell_measurement_theta_min 1
_cell_volume 2362.87(6)
_computing_molecular_graphics
;
O. V. Dolomanov, L. J. Bourhis, R. J. Gildea, J. A. K. Howard and H. Puschmann,
OLEX2: a complete structure solution, refinement and analysis program.
J. Appl. Cryst. (2009). 42, 339-341.
;
_computing_publication_material
;
O. V. Dolomanov, L. J. Bourhis, R. J. Gildea, J. A. K. Howard and H. Puschmann,
OLEX2: a complete structure solution, refinement and analysis program.
J. Appl. Cryst. (2009). 42, 339-341.
;
_computing_structure_refinement
;
SHELX, G.M. Sheldrick, Acta Cryst.
(2008). A64, 112-122
;
_computing_structure_solution
;
SHELX, G.M. Sheldrick, Acta Cryst.
(2008). A64, 112-122
;
_diffrn_ambient_temperature 100
_diffrn_measured_fraction_theta_full 1.000
_diffrn_measured_fraction_theta_max 0.958
_diffrn_measurement_device_type 'BRUKER AXS SMART APEX'
_diffrn_measurement_method omega-scan
_diffrn_radiation_type MoK\a
_diffrn_radiation_wavelength 0.71073
_diffrn_reflns_av_R_equivalents 0.0219
_diffrn_reflns_av_unetI/netI 0.0193
_diffrn_reflns_laue_measured_fraction_full 1.000
_diffrn_reflns_laue_measured_fraction_max 0.958
_diffrn_reflns_limit_h_max 19
_diffrn_reflns_limit_h_min -19
_diffrn_reflns_limit_k_max 19
_diffrn_reflns_limit_k_min -19
_diffrn_reflns_limit_l_max 22
_diffrn_reflns_limit_l_min -23
_diffrn_reflns_number 51329
_diffrn_reflns_point_group_measured_fraction_full 1.000
_diffrn_reflns_point_group_measured_fraction_max 0.958
_diffrn_reflns_theta_full 25.242
_diffrn_reflns_theta_max 33.563
_diffrn_reflns_theta_min 2.076
_diffrn_standards_number 1
_exptl_absorpt_coefficient_mu 0.770
_exptl_absorpt_correction_T_max 0.7466
_exptl_absorpt_correction_T_min 0.6971
_exptl_absorpt_correction_type multi-scan
_exptl_crystal_colour 'clear colourless'
_exptl_crystal_colour_lustre clear
_exptl_crystal_colour_modifier .
_exptl_crystal_colour_primary colourless
_exptl_crystal_density_diffrn 1.588
_exptl_crystal_description block
_exptl_crystal_F_000 1168
_exptl_crystal_recrystallization_method 'Re-crystallisation from solvent: Dichloromethane'
_exptl_crystal_size_max 0.22
_exptl_crystal_size_mid 0.22
_exptl_crystal_size_min 0.12
_refine_diff_density_max 0.536
_refine_diff_density_min -0.311
_refine_diff_density_rms 0.059
_refine_ls_extinction_coef .
_refine_ls_extinction_method none
_refine_ls_goodness_of_fit_ref 1.029
_refine_ls_hydrogen_treatment constr
_refine_ls_matrix_type full
_refine_ls_number_parameters 275
_refine_ls_number_reflns 8934
_refine_ls_number_restraints 0
_refine_ls_restrained_S_all 1.029
_refine_ls_R_factor_all 0.0335
_refine_ls_R_factor_gt 0.0259
_refine_ls_shift/su_max 0.002
_refine_ls_shift/su_mean 0.000
_refine_ls_structure_factor_coef Fsqd
_refine_ls_weighting_details 'w=1/[\s^2^(Fo^2^)+(0.0280P)^2^+0.8250P] where P=(Fo^2^+2Fc^2^)/3'
_refine_ls_weighting_scheme calc
_refine_ls_wR_factor_gt 0.0605
_refine_ls_wR_factor_ref 0.0644
_reflns_Friedel_coverage 0.000
_reflns_friedel_fraction_full .
_reflns_friedel_fraction_max .
_reflns_number_gt 7682
_reflns_number_total 8934
_reflns_threshold_expression 'I > 2\s(I)'
_cod_data_source_file c5cc02831k2.cif
_cod_data_source_block roth1
_cod_depositor_comments
;
The following automatic conversions were performed:

'_chemical_melting_point' value '348-350' was changed to '349.0(10)'
- the average value was taken and precision was estimated.

Automatic conversion script
Id: cif_fix_values 3392 2015-05-12 13:50:21Z andrius 
;
_cod_original_cell_volume 2362.86(6)
_cod_database_code 7117747
_shelxl_version_number 2014/6
_shelx_space_group_comment
;
The symmetry employed for this shelxl refinement is uniquely defined
by the following loop, which should always be used as a source of
symmetry information in preference to the above space-group names.
They are only intended as comments.
;
_shelx_estimated_absorpt_t_max 0.913
_shelx_estimated_absorpt_t_min 0.849
_olex2_refinement_description
;
1. Fixed Uiso
 At 1.2 times of:
  All C(H) groups, All C(H,H) groups
 At 1.5 times of:
  All C(H,H,H) groups, All O(H) groups
2.a Ternary CH refined with riding coordinates:
 C1(H1A), C8(H8)
2.b Secondary CH2 refined with riding coordinates:
 C4(H4A,H4B), C5(H5A,H5B), C6(H6A,H6B), C7(H7A,H7B), C11(H11A,H11B), C12(H12A,
 H12B), C13(H13A,H13B), C14(H14A,H14B)
2.c Me refined with riding coordinates:
 C3(H3A,H3B,H3C), C10(H10A,H10B,H10C)
2.d Idealised tetrahedral OH refined as rotating group:
 O1(H1), O2(H2), O5(H5), O6(H6)
;

loop_
_space_group_symop_operation_xyz
'x, y, z'
'-x+1/2, y+1/2, -z+1/2'
'-x, -y, -z'
'x-1/2, -y-1/2, z-1/2'

loop_
_atom_site_label
_atom_site_type_symbol
_atom_site_fract_x
_atom_site_fract_y
_atom_site_fract_z
_atom_site_U_iso_or_equiv
_atom_site_adp_type
_atom_site_occupancy
_atom_site_site_symmetry_order
_atom_site_calc_flag
_atom_site_refinement_flags_posn
_atom_site_refinement_flags_adp
_atom_site_refinement_flags_occupancy
_atom_site_disorder_assembly
_atom_site_disorder_group
Cl1 Cl 0.83838(2) 0.23558(2) 0.42554(2) 0.02391(6) Uani 1 1 d . . . . .
Cl2 Cl 0.76362(2) 0.42270(2) 0.51880(2) 0.01923(5) Uani 1 1 d . . . . .
Cl3 Cl 0.64411(2) 0.22530(2) 0.52002(2) 0.01831(5) Uani 1 1 d . . . . .
O1 O 0.78526(6) 0.29023(6) 0.68213(5) 0.01760(13) Uani 1 1 d . . . . .
H1 H 0.8278 0.3274 0.7131 0.026 Uiso 1 1 calc R U . . .
O2 O 0.84348(6) 0.13828(6) 0.61070(5) 0.01947(14) Uani 1 1 d . . . . .
H2 H 0.8641 0.1184 0.6620 0.029 Uiso 1 1 calc R U . . .
C1 C 0.83613(7) 0.24913(7) 0.60866(6) 0.01476(16) Uani 1 1 d . . . . .
H1A H 0.9085 0.2805 0.6065 0.018 Uiso 1 1 calc R U . . .
C2 C 0.77249(7) 0.28056(8) 0.52219(6) 0.01485(16) Uani 1 1 d . . . . .
Cl4 Cl 0.81362(2) 0.90876(2) 0.52167(2) 0.02133(5) Uani 1 1 d . . . . .
Cl5 Cl 0.71633(2) 0.75324(2) 0.40023(2) 0.01608(5) Uani 1 1 d . . . . .
Cl6 Cl 0.88550(2) 0.68949(2) 0.52219(2) 0.01965(5) Uani 1 1 d . . . . .
O5 O 0.66640(6) 0.63872(6) 0.57283(5) 0.02075(14) Uani 1 1 d . . . . .
H5 H 0.6389 0.6172 0.6201 0.031 Uiso 1 1 calc R U . . .
O6 O 0.60381(6) 0.81293(6) 0.56649(5) 0.02139(15) Uani 1 1 d . . . . .
H6 H 0.5875 0.8418 0.6149 0.032 Uiso 1 1 calc R U . . .
C8 C 0.69115(7) 0.74695(7) 0.58117(6) 0.01546(16) Uani 1 1 d . . . . .
H8 H 0.7230 0.7611 0.6421 0.019 Uiso 1 1 calc R U . . .
C9 C 0.77245(7) 0.77323(7) 0.50880(6) 0.01399(16) Uani 1 1 d . . . . .
O3 O 0.56516(6) -0.10900(5) 0.72577(5) 0.01741(13) Uani 1 1 d . . . . .
O4 O 0.31980(6) 0.00655(7) 0.73295(5) 0.02434(16) Uani 1 1 d . . . . .
N2 N 0.54657(6) 0.00158(6) 0.73004(5) 0.01484(14) Uani 1 1 d . . . . .
C3 C 0.64886(9) 0.06051(10) 0.73140(9) 0.0284(2) Uani 1 1 d . . . . .
H3A H 0.6355 0.1378 0.7344 0.043 Uiso 1 1 calc R U . . .
H3B H 0.6916 0.0384 0.7839 0.043 Uiso 1 1 calc R U . . .
H3C H 0.6867 0.0441 0.6768 0.043 Uiso 1 1 calc R U . . .
C4 C 0.47881(8) 0.03555(8) 0.65045(6) 0.01941(18) Uani 1 1 d . . . . .
H4A H 0.5142 0.0165 0.5944 0.023 Uiso 1 1 calc R U . . .
H4B H 0.4688 0.1143 0.6515 0.023 Uiso 1 1 calc R U . . .
C5 C 0.37309(8) -0.01966(9) 0.65301(7) 0.0224(2) Uani 1 1 d . . . . .
H5A H 0.3292 0.0024 0.6003 0.027 Uiso 1 1 calc R U . . .
H5B H 0.3833 -0.0983 0.6499 0.027 Uiso 1 1 calc R U . . .
C6 C 0.38069(8) -0.02949(9) 0.80879(7) 0.02216(19) Uani 1 1 d . . . . .
H6A H 0.3906 -0.1081 0.8050 0.027 Uiso 1 1 calc R U . . .
H6B H 0.3424 -0.0138 0.8641 0.027 Uiso 1 1 calc R U . . .
C7 C 0.48718(8) 0.02509(8) 0.81330(6) 0.01860(18) Uani 1 1 d . . . . .
H7A H 0.4775 0.1035 0.8194 0.022 Uiso 1 1 calc R U . . .
H7B H 0.5281 -0.0008 0.8664 0.022 Uiso 1 1 calc R U . . .
O7 O 0.58662(5) 0.58248(6) 0.72871(5) 0.01672(13) Uani 1 1 d . . . . .
O8 O 0.48421(6) 0.32801(6) 0.69853(5) 0.02110(14) Uani 1 1 d . . . . .
N1 N 0.47998(6) 0.55486(6) 0.73359(5) 0.01496(14) Uani 1 1 d . . . . .
C10 C 0.41750(9) 0.65238(9) 0.75450(9) 0.0271(2) Uani 1 1 d . . . . .
H10A H 0.3428 0.6332 0.7579 0.041 Uiso 1 1 calc R U . . .
H10B H 0.4424 0.6821 0.8121 0.041 Uiso 1 1 calc R U . . .
H10C H 0.4262 0.7059 0.7073 0.041 Uiso 1 1 calc R U . . .
C11 C 0.44150(8) 0.50690(9) 0.64606(6) 0.01909(18) Uani 1 1 d . . . . .
H11A H 0.4533 0.5583 0.5968 0.023 Uiso 1 1 calc R U . . .
H11B H 0.3649 0.4927 0.6483 0.023 Uiso 1 1 calc R U . . .
C12 C 0.49911(8) 0.40372(9) 0.62798(7) 0.02080(19) Uani 1 1 d . . . . .
H12A H 0.4727 0.3729 0.5705 0.025 Uiso 1 1 calc R U . . .
H12B H 0.5753 0.4187 0.6227 0.025 Uiso 1 1 calc R U . . .
C13 C 0.52627(8) 0.37103(8) 0.78046(7) 0.01901(18) Uani 1 1 d . . . . .
H13A H 0.6018 0.3880 0.7738 0.023 Uiso 1 1 calc R U . . .
H13B H 0.5205 0.3170 0.8286 0.023 Uiso 1 1 calc R U . . .
C14 C 0.46744(8) 0.47161(8) 0.80584(6) 0.01679(17) Uani 1 1 d . . . . .
H14A H 0.3918 0.4550 0.8126 0.020 Uiso 1 1 calc R U . . .
H14B H 0.4959 0.4995 0.8637 0.020 Uiso 1 1 calc R U . . .

loop_
_atom_site_aniso_label
_atom_site_aniso_U_11
_atom_site_aniso_U_22
_atom_site_aniso_U_33
_atom_site_aniso_U_23
_atom_site_aniso_U_13
_atom_site_aniso_U_12
Cl1 0.02298(11) 0.03172(13) 0.01737(10) -0.00585(9) 0.00651(8) -0.00095(10)
Cl2 0.02387(11) 0.01473(10) 0.01896(10) 0.00336(8) -0.00142(8) -0.00162(8)
Cl3 0.01417(9) 0.01988(10) 0.02084(10) -0.00275(8) -0.00021(8) -0.00313(8)
O1 0.0197(3) 0.0182(3) 0.0149(3) -0.0024(2) 0.0003(2) -0.0020(3)
O2 0.0243(4) 0.0135(3) 0.0204(3) -0.0003(3) -0.0030(3) 0.0022(3)
C1 0.0145(4) 0.0137(4) 0.0161(4) -0.0009(3) -0.0003(3) 0.0000(3)
C2 0.0151(4) 0.0150(4) 0.0145(4) -0.0014(3) 0.0018(3) -0.0012(3)
Cl4 0.02556(12) 0.01466(10) 0.02323(11) 0.00320(8) -0.00839(9) -0.00620(8)
Cl5 0.01666(10) 0.01823(10) 0.01321(9) 0.00014(7) -0.00199(7) -0.00108(8)
Cl6 0.01487(10) 0.02271(11) 0.02122(11) 0.00104(9) -0.00172(8) 0.00408(8)
O5 0.0274(4) 0.0147(3) 0.0207(3) -0.0004(3) 0.0090(3) -0.0037(3)
O6 0.0191(3) 0.0246(4) 0.0205(3) -0.0046(3) 0.0005(3) 0.0070(3)
C8 0.0172(4) 0.0140(4) 0.0153(4) -0.0008(3) 0.0017(3) 0.0006(3)
C9 0.0142(4) 0.0129(4) 0.0147(4) 0.0009(3) -0.0021(3) -0.0001(3)
O3 0.0201(3) 0.0134(3) 0.0188(3) 0.0007(2) 0.0011(3) 0.0062(2)
O4 0.0147(3) 0.0259(4) 0.0324(4) -0.0021(3) 0.0000(3) 0.0038(3)
N2 0.0138(3) 0.0138(3) 0.0170(3) 0.0011(3) 0.0008(3) 0.0012(3)
C3 0.0174(5) 0.0269(5) 0.0409(6) 0.0064(5) 0.0011(4) -0.0056(4)
C4 0.0230(5) 0.0186(4) 0.0166(4) 0.0038(3) -0.0002(3) 0.0052(4)
C5 0.0226(5) 0.0209(5) 0.0232(5) -0.0032(4) -0.0086(4) 0.0046(4)
C6 0.0196(4) 0.0245(5) 0.0228(5) -0.0008(4) 0.0075(4) 0.0009(4)
C7 0.0212(4) 0.0193(4) 0.0153(4) -0.0049(3) 0.0001(3) 0.0014(4)
O7 0.0116(3) 0.0192(3) 0.0194(3) -0.0002(3) 0.0025(2) -0.0056(2)
O8 0.0213(3) 0.0169(3) 0.0250(4) -0.0042(3) -0.0002(3) -0.0038(3)
N1 0.0121(3) 0.0144(3) 0.0186(4) 0.0010(3) 0.0025(3) -0.0010(3)
C10 0.0211(5) 0.0170(4) 0.0433(6) -0.0015(4) 0.0061(4) 0.0039(4)
C11 0.0157(4) 0.0260(5) 0.0154(4) 0.0037(4) -0.0027(3) -0.0036(4)
C12 0.0188(4) 0.0265(5) 0.0173(4) -0.0054(4) 0.0026(3) -0.0060(4)
C13 0.0186(4) 0.0169(4) 0.0214(4) 0.0032(4) -0.0022(3) -0.0017(3)
C14 0.0175(4) 0.0186(4) 0.0144(4) 0.0012(3) 0.0028(3) -0.0038(3)

loop_
_atom_type_symbol
_atom_type_description
_atom_type_scat_dispersion_real
_atom_type_scat_dispersion_imag
_atom_type_scat_source
C C 0.0033 0.0016 'International Tables Vol C Tables 4.2.6.8 and 6.1.1.4'
H H 0.0000 0.0000 'International Tables Vol C Tables 4.2.6.8 and 6.1.1.4'
N N 0.0061 0.0033 'International Tables Vol C Tables 4.2.6.8 and 6.1.1.4'
O O 0.0106 0.0060 'International Tables Vol C Tables 4.2.6.8 and 6.1.1.4'
Cl Cl 0.1484 0.1585 'International Tables Vol C Tables 4.2.6.8 and 6.1.1.4'

loop_
_geom_angle_atom_site_label_1
_geom_angle_atom_site_label_2
_geom_angle_atom_site_label_3
_geom_angle
_geom_angle_site_symmetry_1
_geom_angle_site_symmetry_3
C1 O1 H1 109.5 . .
C1 O2 H2 109.5 . .
O1 C1 H1A 109.3 . .
O1 C1 C2 108.76(7) . .
O2 C1 O1 112.57(8) . .
O2 C1 H1A 109.3 . .
O2 C1 C2 107.64(7) . .
C2 C1 H1A 109.3 . .
Cl2 C2 Cl1 108.79(5) . .
Cl3 C2 Cl1 108.47(5) . .
Cl3 C2 Cl2 109.31(5) . .
C1 C2 Cl1 110.46(6) . .
C1 C2 Cl2 107.84(6) . .
C1 C2 Cl3 111.91(6) . .
C8 O5 H5 109.5 . .
C8 O6 H6 109.5 . .
O5 C8 O6 112.50(8) . .
O5 C8 H8 109.7 . .
O5 C8 C9 107.21(7) . .
O6 C8 H8 109.7 . .
O6 C8 C9 107.94(7) . .
C9 C8 H8 109.7 . .
Cl4 C9 Cl6 108.18(5) . .
Cl5 C9 Cl4 110.01(5) . .
Cl5 C9 Cl6 108.75(5) . .
C8 C9 Cl4 108.96(6) . .
C8 C9 Cl5 110.54(6) . .
C8 C9 Cl6 110.37(6) . .
C6 O4 C5 109.49(7) . .
O3 N2 C3 109.76(8) . .
O3 N2 C4 109.50(7) . .
O3 N2 C7 108.61(7) . .
C3 N2 C4 110.40(8) . .
C3 N2 C7 110.51(8) . .
C7 N2 C4 108.03(7) . .
N2 C3 H3A 109.5 . .
N2 C3 H3B 109.5 . .
N2 C3 H3C 109.5 . .
H3A C3 H3B 109.5 . .
H3A C3 H3C 109.5 . .
H3B C3 H3C 109.5 . .
N2 C4 H4A 109.7 . .
N2 C4 H4B 109.7 . .
N2 C4 C5 109.81(8) . .
H4A C4 H4B 108.2 . .
C5 C4 H4A 109.7 . .
C5 C4 H4B 109.7 . .
O4 C5 C4 111.10(8) . .
O4 C5 H5A 109.4 . .
O4 C5 H5B 109.4 . .
C4 C5 H5A 109.4 . .
C4 C5 H5B 109.4 . .
H5A C5 H5B 108.0 . .
O4 C6 H6A 109.5 . .
O4 C6 H6B 109.5 . .
O4 C6 C7 110.87(8) . .
H6A C6 H6B 108.1 . .
C7 C6 H6A 109.5 . .
C7 C6 H6B 109.5 . .
N2 C7 C6 110.16(8) . .
N2 C7 H7A 109.6 . .
N2 C7 H7B 109.6 . .
C6 C7 H7A 109.6 . .
C6 C7 H7B 109.6 . .
H7A C7 H7B 108.1 . .
C13 O8 C12 109.23(7) . .
O7 N1 C10 109.34(7) . .
O7 N1 C11 109.99(7) . .
O7 N1 C14 109.19(7) . .
C10 N1 C11 110.19(8) . .
C10 N1 C14 110.10(8) . .
C11 N1 C14 108.00(7) . .
N1 C10 H10A 109.5 . .
N1 C10 H10B 109.5 . .
N1 C10 H10C 109.5 . .
H10A C10 H10B 109.5 . .
H10A C10 H10C 109.5 . .
H10B C10 H10C 109.5 . .
N1 C11 H11A 109.6 . .
N1 C11 H11B 109.6 . .
N1 C11 C12 110.35(8) . .
H11A C11 H11B 108.1 . .
C12 C11 H11A 109.6 . .
C12 C11 H11B 109.6 . .
O8 C12 C11 110.84(8) . .
O8 C12 H12A 109.5 . .
O8 C12 H12B 109.5 . .
C11 C12 H12A 109.5 . .
C11 C12 H12B 109.5 . .
H12A C12 H12B 108.1 . .
O8 C13 H13A 109.5 . .
O8 C13 H13B 109.5 . .
O8 C13 C14 110.60(8) . .
H13A C13 H13B 108.1 . .
C14 C13 H13A 109.5 . .
C14 C13 H13B 109.5 . .
N1 C14 C13 109.13(7) . .
N1 C14 H14A 109.9 . .
N1 C14 H14B 109.9 . .
C13 C14 H14A 109.9 . .
C13 C14 H14B 109.9 . .
H14A C14 H14B 108.3 . .

loop_
_geom_bond_atom_site_label_1
_geom_bond_atom_site_label_2
_geom_bond_distance
_geom_bond_site_symmetry_2
Cl1 C2 1.7801(9) .
Cl2 C2 1.7768(10) .
Cl3 C2 1.7684(9) .
O1 H1 0.8400 .
O1 C1 1.3875(11) .
O2 H2 0.8400 .
O2 C1 1.3858(11) .
C1 H1A 1.0000 .
C1 C2 1.5533(13) .
Cl4 C9 1.7779(9) .
Cl5 C9 1.7695(9) .
Cl6 C9 1.7811(9) .
O5 H5 0.8400 .
O5 C8 1.3906(12) .
O6 H6 0.8400 .
O6 C8 1.3926(12) .
C8 H8 1.0000 .
C8 C9 1.5511(13) .
O3 N2 1.4008(10) .
O4 C5 1.4273(13) .
O4 C6 1.4250(13) .
N2 C3 1.4913(13) .
N2 C4 1.5072(12) .
N2 C7 1.5019(12) .
C3 H3A 0.9800 .
C3 H3B 0.9800 .
C3 H3C 0.9800 .
C4 H4A 0.9900 .
C4 H4B 0.9900 .
C4 C5 1.5096(15) .
C5 H5A 0.9900 .
C5 H5B 0.9900 .
C6 H6A 0.9900 .
C6 H6B 0.9900 .
C6 C7 1.5129(14) .
C7 H7A 0.9900 .
C7 H7B 0.9900 .
O7 N1 1.4004(10) .
O8 C12 1.4316(13) .
O8 C13 1.4254(12) .
N1 C10 1.4900(13) .
N1 C11 1.5059(12) .
N1 C14 1.5093(12) .
C10 H10A 0.9800 .
C10 H10B 0.9800 .
C10 H10C 0.9800 .
C11 H11A 0.9900 .
C11 H11B 0.9900 .
C11 C12 1.5082(15) .
C12 H12A 0.9900 .
C12 H12B 0.9900 .
C13 H13A 0.9900 .
C13 H13B 0.9900 .
C13 C14 1.5136(14) .
C14 H14A 0.9900 .
C14 H14B 0.9900 .

loop_
_geom_torsion_atom_site_label_1
_geom_torsion_atom_site_label_2
_geom_torsion_atom_site_label_3
_geom_torsion_atom_site_label_4
_geom_torsion
_geom_torsion_site_symmetry_1
_geom_torsion_site_symmetry_2
_geom_torsion_site_symmetry_3
_geom_torsion_site_symmetry_4
O1 C1 C2 Cl1 176.96(6) . . . .
O1 C1 C2 Cl2 58.19(8) . . . .
O1 C1 C2 Cl3 -62.07(9) . . . .
O2 C1 C2 Cl1 -60.82(9) . . . .
O2 C1 C2 Cl2 -179.59(6) . . . .
O2 C1 C2 Cl3 60.15(9) . . . .
O5 C8 C9 Cl4 -176.02(6) . . . .
O5 C8 C9 Cl5 62.98(8) . . . .
O5 C8 C9 Cl6 -57.37(9) . . . .
O6 C8 C9 Cl4 62.56(8) . . . .
O6 C8 C9 Cl5 -58.44(9) . . . .
O6 C8 C9 Cl6 -178.79(6) . . . .
O3 N2 C4 C5 62.47(10) . . . .
O3 N2 C7 C6 -63.02(10) . . . .
O4 C6 C7 N2 -59.45(11) . . . .
N2 C4 C5 O4 59.61(11) . . . .
C3 N2 C4 C5 -176.58(9) . . . .
C3 N2 C7 C6 176.52(8) . . . .
C4 N2 C7 C6 55.66(10) . . . .
C5 O4 C6 C7 61.29(11) . . . .
C6 O4 C5 C4 -61.64(11) . . . .
C7 N2 C4 C5 -55.65(10) . . . .
O7 N1 C11 C12 63.54(10) . . . .
O7 N1 C14 C13 -63.25(9) . . . .
O8 C13 C14 N1 -61.24(10) . . . .
N1 C11 C12 O8 58.78(10) . . . .
C10 N1 C11 C12 -175.84(8) . . . .
C10 N1 C14 C13 176.69(8) . . . .
C11 N1 C14 C13 56.33(10) . . . .
C12 O8 C13 C14 63.00(10) . . . .
C13 O8 C12 C11 -61.52(10) . . . .
C14 N1 C11 C12 -55.54(10) . . . .
